data_1572787
loop_
_publ_author_name
'Sun, Jinming'
'Tian, Zi-You'
'Liu, Jianbo'
'Wan, Chuan'
'Dai, Chuan'
'Liu, Zhihong'
'Xing, Yun'
'Wu, Yujie'
'Hou, Zhanfeng'
'Han, Wei'
'Yin, Feng'
'Ye, Yuxin'
'Li, Zigang'

_publ_section_title
;
 Intramolecular CH&#x22ef;&#x3c0; attraction mediated conformational
 polymorphism of constrained helical peptides.
;
_journal_issue 35
_journal_name_full 'Chemical science'
_journal_page_first 14264
_journal_page_last 14272
_journal_paper_doi 10.1039/d4sc02545h
_journal_volume 15
_journal_year 2024
_chemical_formula_sum 'C30 H47 N5 O8 S'
_chemical_formula_weight 637.78
_space_group_crystal_system tetragonal
_space_group_IT_number 92
_space_group_name_Hall 'P 4abw 2nw'
_space_group_name_H-M_alt 'P 41 21 2'
_atom_sites_solution_hydrogens mixed
_audit_creation_method SHELXL-2018/3
_audit_update_record
;
2023-09-01 deposited with the CCDC.	2024-07-26 downloaded from the CCDC.
;
_cell_angle_alpha 90
_cell_angle_beta 90
_cell_angle_gamma 90
_cell_formula_units_Z 8
_cell_length_a 10.30099(6)
_cell_length_b 10.30099(6)
_cell_length_c 63.8033(6)
_cell_measurement_temperature 100(2)
_cell_volume 6770.19(8)
_computing_structure_refinement 'SHELXL-2018/3 (Sheldrick, 2018)'
_computing_structure_solution 'SHELXT 2018/2 (Sheldrick, 2018)'
_diffrn_ambient_temperature 100(2)
_diffrn_measured_fraction_theta_full 1.000
_diffrn_measured_fraction_theta_max 0.985
_diffrn_radiation_type CuK\a
_diffrn_radiation_wavelength 1.54184
_diffrn_reflns_av_R_equivalents 0.0345
_diffrn_reflns_av_unetI/netI 0.0225
_diffrn_reflns_Laue_measured_fraction_full 1.000
_diffrn_reflns_Laue_measured_fraction_max 0.985
_diffrn_reflns_limit_h_max 13
_diffrn_reflns_limit_h_min -10
_diffrn_reflns_limit_k_max 12
_diffrn_reflns_limit_k_min -10
_diffrn_reflns_limit_l_max 80
_diffrn_reflns_limit_l_min -78
_diffrn_reflns_number 41777
_diffrn_reflns_point_group_measured_fraction_full 1.000
_diffrn_reflns_point_group_measured_fraction_max 0.976
_diffrn_reflns_theta_full 67.684
_diffrn_reflns_theta_max 77.019
_diffrn_reflns_theta_min 2.770
_exptl_absorpt_coefficient_mu 1.299
_exptl_crystal_density_diffrn 1.251
_exptl_crystal_F_000 2736
_refine_diff_density_max 0.530
_refine_diff_density_min -0.255
_refine_diff_density_rms 0.044
_refine_ls_abs_structure_details
;
 Flack x determined using 2589 quotients [(I+)-(I-)]/[(I+)+(I-)]
 (Parsons, Flack and Wagner, Acta Cryst. B69 (2013) 249-259).
;
_refine_ls_abs_structure_Flack 0.005(5)
_refine_ls_extinction_method none
_refine_ls_goodness_of_fit_ref 1.067
_refine_ls_hydrogen_treatment mixed
_refine_ls_matrix_type full
_refine_ls_number_parameters 413
_refine_ls_number_reflns 6970
_refine_ls_number_restraints 3
_refine_ls_restrained_S_all 1.067
_refine_ls_R_factor_all 0.0379
_refine_ls_R_factor_gt 0.0367
_refine_ls_shift/su_max 0.001
_refine_ls_shift/su_mean 0.000
_refine_ls_structure_factor_coef Fsqd
_refine_ls_weighting_details 'w=1/[\s^2^(Fo^2^)+(0.0520P)^2^+2.7926P] where P=(Fo^2^+2Fc^2^)/3'
_refine_ls_weighting_scheme calc
_refine_ls_wR_factor_gt 0.0972
_refine_ls_wR_factor_ref 0.0980
_reflns_Friedel_coverage 0.655
_reflns_Friedel_fraction_full 1.000
_reflns_Friedel_fraction_max 0.962
_reflns_number_gt 6781
_reflns_number_total 6970
_reflns_threshold_expression 'I > 2\s(I)'
_cod_data_source_file d4sc02545h2.cif
_cod_data_source_block aadi-sjm_auto
_cod_original_cell_volume 6770.20(10)
_cod_database_code 1572787
_shelx_shelxl_version_number 2018/3
_shelx_space_group_comment
;
The symmetry employed for this shelxl refinement is uniquely defined
by the following loop, which should always be used as a source of
symmetry information in preference to the above space-group names.
They are only intended as comments.
;

loop_
_space_group_symop_operation_xyz
'x, y, z'
'-x, -y, z+1/2'
'-y+1/2, x+1/2, z+1/4'
'y+1/2, -x+1/2, z+3/4'
'-x+1/2, y+1/2, -z+1/4'
'x+1/2, -y+1/2, -z+3/4'
'y, x, -z'
'-y, -x, -z+1/2'

loop_
_atom_site_label
_atom_site_type_symbol
_atom_site_fract_x
_atom_site_fract_y
_atom_site_fract_z
_atom_site_U_iso_or_equiv
_atom_site_adp_type
_atom_site_occupancy
_atom_site_site_symmetry_order
_atom_site_calc_flag
_atom_site_refinement_flags_posn
_atom_site_refinement_flags_adp
_atom_site_refinement_flags_occupancy
_atom_site_disorder_assembly
_atom_site_disorder_group
S17 S 0.52992(6) 0.06371(5) 0.39043(2) 0.02335(13) Uani 1 1 d . . . . .
O36 O 0.67172(17) 0.26740(15) 0.42993(2) 0.0232(3) Uani 1 1 d . . . . .
O37 O 0.82993(19) 0.48405(18) 0.49716(3) 0.0308(4) Uani 1 1 d . . . . .
O33 O 0.49264(19) 0.81998(16) 0.44172(3) 0.0303(4) Uani 1 1 d . . . . .
O34 O 0.8135(2) 0.72106(18) 0.44622(3) 0.0353(4) Uani 1 1 d . . . . .
O35 O 0.5557(2) 0.36819(17) 0.47657(3) 0.0357(4) Uani 1 1 d . . . . .
N4 N 0.69514(19) 0.54331(18) 0.43944(3) 0.0197(4) Uani 1 1 d . . . . .
H4 H 0.686785 0.458391 0.440089 0.024 Uiso 1 1 calc R U . . .
N7 N 0.86217(19) 0.39679(18) 0.46497(3) 0.0196(4) Uani 1 1 d . . . . .
H7 H 0.859346 0.327079 0.457010 0.024 Uiso 1 1 calc R U . . .
O29 O 0.9430(2) 0.15133(18) 0.44150(3) 0.0412(5) Uani 1 1 d . . . . .
N13 N 0.5751(2) 0.09176(18) 0.44401(3) 0.0216(4) Uani 1 1 d . . . . .
H13 H 0.567443 0.006779 0.444675 0.026 Uiso 1 1 calc R U . . .
N27 N 0.83263(19) -0.02068(19) 0.42921(3) 0.0226(4) Uani 1 1 d . . . . .
H27 H 0.821421 -0.105368 0.429331 0.027 Uiso 1 1 calc R U . . .
N10 N 0.6894(2) 0.1954(2) 0.47873(3) 0.0266(4) Uani 1 1 d . . . . .
H10 H 0.705428 0.115670 0.474527 0.032 Uiso 1 1 calc R U . . .
O44 O 0.9098(2) 0.7215(2) 0.51931(4) 0.0470(5) Uani 1 1 d D . . . .
H44A H 0.873(4) 0.673(4) 0.5097(5) 0.070 Uiso 1 1 d D U . . .
H44B H 0.846(3) 0.751(4) 0.5279(6) 0.070 Uiso 1 1 d D U . . .
N32 N 0.5158(2) 0.6602(2) 0.46595(3) 0.0293(5) Uani 1 1 d . . . . .
H32A H 0.489961 0.718257 0.474207 0.044 Uiso 1 1 calc R U . . .
C8 C 0.8236(2) 0.3906(2) 0.48511(3) 0.0239(5) Uani 1 1 d . . . . .
C21 C 0.5851(2) 0.5703(2) 0.38223(3) 0.0214(4) Uani 1 1 d . . . . .
C14 C 0.6600(2) 0.1479(2) 0.43095(3) 0.0202(4) Uani 1 1 d . . . . .
C31 C 0.5295(2) 0.7101(2) 0.44686(4) 0.0241(5) Uani 1 1 d . . . . .
C6 C 0.9085(2) 0.5190(2) 0.45644(3) 0.0208(4) Uani 1 1 d . . . . .
H6 H 0.943574 0.569620 0.468556 0.025 Uiso 1 1 calc R U . . .
C5 C 0.8020(2) 0.6016(2) 0.44682(4) 0.0241(5) Uani 1 1 d . . . . .
C1 C 0.5468(2) 0.4744(2) 0.39916(3) 0.0204(4) Uani 1 1 d . . . . .
H1 H 0.626327 0.424627 0.403196 0.025 Uiso 1 1 calc R U . . .
C3 C 0.5928(2) 0.6233(2) 0.43029(3) 0.0212(4) Uani 1 1 d . . . . .
H3 H 0.633819 0.681023 0.419575 0.025 Uiso 1 1 calc R U . . .
C15 C 0.7447(2) 0.0615(2) 0.41715(3) 0.0208(4) Uani 1 1 d . . . . .
H15 H 0.799519 0.119955 0.408311 0.025 Uiso 1 1 calc R U . . .
C19 C 0.4960(2) 0.2975(2) 0.37188(4) 0.0235(5) Uani 1 1 d . . . . .
H19A H 0.528289 0.357683 0.360969 0.028 Uiso 1 1 calc R U . . .
H19B H 0.422430 0.248272 0.365836 0.028 Uiso 1 1 calc R U . . .
C11 C 0.5833(3) 0.2559(2) 0.47176(4) 0.0269(5) Uani 1 1 d . . . . .
C2 C 0.4927(2) 0.5389(2) 0.41910(4) 0.0224(5) Uani 1 1 d . . . . .
H2A H 0.416968 0.593211 0.415282 0.027 Uiso 1 1 calc R U . . .
H2B H 0.462154 0.470565 0.428825 0.027 Uiso 1 1 calc R U . . .
C16 C 0.6643(2) -0.0230(2) 0.40221(3) 0.0231(5) Uani 1 1 d . . . . .
H16A H 0.630074 -0.098611 0.410030 0.028 Uiso 1 1 calc R U . . .
H16B H 0.721526 -0.056241 0.390959 0.028 Uiso 1 1 calc R U . . .
C22 C 0.4992(3) 0.6642(2) 0.37500(4) 0.0275(5) Uani 1 1 d . . . . .
H22 H 0.416291 0.672023 0.381407 0.033 Uiso 1 1 calc R U . . .
C26 C 0.7057(2) 0.5602(2) 0.37243(4) 0.0247(5) Uani 1 1 d . . . . .
H26 H 0.766466 0.497566 0.377247 0.030 Uiso 1 1 calc R U . . .
C28 C 0.9306(3) 0.0324(2) 0.44014(4) 0.0296(5) Uani 1 1 d . . . . .
C20 C 0.4468(2) 0.3767(2) 0.39043(4) 0.0235(5) Uani 1 1 d . . . . .
H20A H 0.421361 0.316456 0.401802 0.028 Uiso 1 1 calc R U . . .
H20B H 0.368152 0.424813 0.386066 0.028 Uiso 1 1 calc R U . . .
C12 C 0.4957(2) 0.1766(2) 0.45707(4) 0.0247(5) Uani 1 1 d . . . . .
H12 H 0.447975 0.238232 0.447732 0.030 Uiso 1 1 calc R U . . .
C25 C 0.7385(3) 0.6406(3) 0.35567(4) 0.0303(6) Uani 1 1 d . . . . .
H25 H 0.820046 0.630991 0.348879 0.036 Uiso 1 1 calc R U . . .
C18 C 0.6045(2) 0.2022(2) 0.37756(4) 0.0222(4) Uani 1 1 d . . . . .
H18A H 0.667829 0.244200 0.387062 0.027 Uiso 1 1 calc R U . . .
H18B H 0.650796 0.173827 0.364756 0.027 Uiso 1 1 calc R U . . .
C24 C 0.6518(3) 0.7346(3) 0.34894(4) 0.0329(6) Uani 1 1 d . . . . .
H24 H 0.674437 0.790675 0.337703 0.040 Uiso 1 1 calc R U . . .
C38 C 1.0214(2) 0.5035(2) 0.44081(3) 0.0262(5) Uani 1 1 d . . . . .
H38 H 1.052296 0.592893 0.437319 0.031 Uiso 1 1 calc R U . . .
C23 C 0.5317(3) 0.7468(3) 0.35862(4) 0.0333(6) Uani 1 1 d . . . . .
H23 H 0.472180 0.811314 0.354070 0.040 Uiso 1 1 calc R U . . .
C9 C 0.7796(3) 0.2583(3) 0.49315(4) 0.0344(6) Uani 1 1 d . . . . .
H9 H 0.734111 0.271382 0.506842 0.041 Uiso 1 1 calc R U . . .
C41 C 0.9786(3) 0.4409(3) 0.42023(4) 0.0339(6) Uani 1 1 d . . . . .
H41A H 0.955918 0.349799 0.422723 0.051 Uiso 1 1 calc R U . . .
H41B H 1.049716 0.445608 0.410053 0.051 Uiso 1 1 calc R U . . .
H41C H 0.902816 0.487114 0.414715 0.051 Uiso 1 1 calc R U . . .
C30 C 1.0256(3) -0.0590(3) 0.44996(5) 0.0412(7) Uani 1 1 d . . . . .
H30A H 1.107299 -0.013228 0.452694 0.062 Uiso 1 1 calc R U . . .
H30B H 1.041763 -0.131883 0.440438 0.062 Uiso 1 1 calc R U . . .
H30C H 0.990105 -0.091802 0.463191 0.062 Uiso 1 1 calc R U . . .
C42 C 0.3964(3) 0.0977(3) 0.46940(4) 0.0331(6) Uani 1 1 d . . . . .
H42A H 0.340364 0.050189 0.459633 0.050 Uiso 1 1 calc R U . . .
H42B H 0.343368 0.156183 0.477964 0.050 Uiso 1 1 calc R U . . .
H42C H 0.441611 0.035882 0.478516 0.050 Uiso 1 1 calc R U . . .
C39 C 1.1369(3) 0.4312(3) 0.45041(4) 0.0348(6) Uani 1 1 d . . . . .
H39A H 1.108843 0.342201 0.454130 0.042 Uiso 1 1 calc R U . . .
H39B H 1.205864 0.423633 0.439682 0.042 Uiso 1 1 calc R U . . .
C40 C 1.1940(3) 0.4953(4) 0.46983(5) 0.0503(8) Uani 1 1 d . . . . .
H40A H 1.218057 0.585046 0.466547 0.075 Uiso 1 1 calc R U . . .
H40B H 1.271260 0.447250 0.474320 0.075 Uiso 1 1 calc R U . . .
H40C H 1.129455 0.494772 0.481110 0.075 Uiso 1 1 calc R U . . .
C43 C 0.8980(4) 0.1703(3) 0.49697(5) 0.0494(9) Uani 1 1 d . . . . .
H43A H 0.868761 0.085784 0.502214 0.074 Uiso 1 1 calc R U . . .
H43B H 0.955375 0.210810 0.507325 0.074 Uiso 1 1 calc R U . . .
H43C H 0.945317 0.158181 0.483782 0.074 Uiso 1 1 calc R U . . .
H32B H 0.545(4) 0.580(4) 0.4692(5) 0.042(9) Uiso 1 1 d . . . . .

loop_
_atom_site_aniso_label
_atom_site_aniso_U_11
_atom_site_aniso_U_22
_atom_site_aniso_U_33
_atom_site_aniso_U_23
_atom_site_aniso_U_13
_atom_site_aniso_U_12
S17 0.0243(3) 0.0184(3) 0.0273(2) -0.0002(2) -0.0065(2) -0.0027(2)
O36 0.0298(9) 0.0161(8) 0.0238(7) 0.0000(6) 0.0007(7) -0.0052(6)
O37 0.0419(11) 0.0303(9) 0.0201(8) -0.0072(7) 0.0044(7) -0.0144(8)
O33 0.0363(10) 0.0167(8) 0.0380(9) -0.0024(7) 0.0029(8) 0.0004(7)
O34 0.0419(11) 0.0181(9) 0.0459(10) 0.0028(7) -0.0092(9) -0.0091(7)
O35 0.0466(12) 0.0203(9) 0.0401(10) -0.0076(7) 0.0168(9) -0.0066(8)
N4 0.0257(10) 0.0115(8) 0.0220(8) 0.0002(7) -0.0022(7) -0.0030(7)
N7 0.0290(10) 0.0140(9) 0.0157(8) 0.0000(7) -0.0014(7) -0.0062(7)
O29 0.0428(12) 0.0222(9) 0.0585(12) -0.0014(9) -0.0202(10) -0.0053(8)
N13 0.0245(10) 0.0143(9) 0.0258(9) 0.0007(7) 0.0009(8) -0.0047(7)
N27 0.0250(10) 0.0151(9) 0.0276(9) 0.0013(7) -0.0056(8) -0.0008(7)
N10 0.0391(12) 0.0202(10) 0.0203(9) -0.0003(7) 0.0002(8) -0.0118(9)
O44 0.0337(11) 0.0470(13) 0.0602(14) -0.0087(11) 0.0027(10) -0.0124(10)
N32 0.0384(12) 0.0224(11) 0.0272(10) -0.0050(8) 0.0072(9) -0.0015(9)
C8 0.0293(12) 0.0236(11) 0.0189(10) -0.0006(9) -0.0015(9) -0.0086(9)
C21 0.0243(11) 0.0168(10) 0.0232(10) -0.0022(8) -0.0058(9) -0.0007(9)
C14 0.0206(11) 0.0199(11) 0.0201(9) -0.0014(8) -0.0049(8) -0.0031(9)
C31 0.0267(12) 0.0162(11) 0.0294(11) -0.0037(9) 0.0010(9) -0.0032(9)
C6 0.0263(11) 0.0159(10) 0.0201(9) -0.0008(8) -0.0004(8) -0.0065(9)
C5 0.0289(13) 0.0179(11) 0.0257(10) 0.0020(9) -0.0006(9) -0.0071(9)
C1 0.0211(11) 0.0171(10) 0.0232(10) -0.0025(8) -0.0029(8) 0.0021(9)
C3 0.0261(12) 0.0136(10) 0.0239(10) 0.0010(8) 0.0006(9) -0.0007(8)
C15 0.0211(11) 0.0181(11) 0.0231(10) 0.0012(9) -0.0016(9) -0.0021(9)
C19 0.0264(12) 0.0186(11) 0.0254(10) -0.0013(9) -0.0073(9) 0.0006(9)
C11 0.0359(14) 0.0204(11) 0.0244(11) -0.0023(9) 0.0141(10) -0.0096(10)
C2 0.0221(11) 0.0179(10) 0.0273(11) -0.0029(9) -0.0005(9) -0.0009(9)
C16 0.0309(12) 0.0162(10) 0.0223(10) -0.0017(8) -0.0046(9) -0.0004(9)
C22 0.0268(13) 0.0243(12) 0.0314(12) -0.0010(10) -0.0058(10) 0.0030(10)
C26 0.0230(11) 0.0213(11) 0.0298(11) 0.0028(9) -0.0049(9) 0.0016(9)
C28 0.0302(13) 0.0236(12) 0.0350(12) 0.0011(10) -0.0088(10) -0.0026(10)
C20 0.0214(11) 0.0186(10) 0.0304(11) -0.0027(9) -0.0035(9) -0.0005(9)
C12 0.0244(12) 0.0172(11) 0.0326(12) -0.0012(9) 0.0058(10) -0.0046(9)
C25 0.0278(13) 0.0301(13) 0.0330(13) 0.0046(11) -0.0017(10) -0.0049(10)
C18 0.0226(11) 0.0201(11) 0.0238(10) -0.0021(9) -0.0021(9) 0.0004(9)
C24 0.0396(15) 0.0294(13) 0.0297(12) 0.0084(10) -0.0064(11) -0.0060(11)
C38 0.0305(13) 0.0241(12) 0.0239(10) -0.0009(9) 0.0037(9) -0.0069(9)
C23 0.0387(15) 0.0229(12) 0.0383(13) 0.0067(10) -0.0105(12) 0.0030(11)
C9 0.0545(18) 0.0293(13) 0.0195(10) 0.0038(10) -0.0036(11) -0.0219(12)
C41 0.0434(15) 0.0330(14) 0.0253(11) -0.0047(10) 0.0077(11) -0.0064(11)
C30 0.0419(16) 0.0302(14) 0.0515(16) 0.0015(12) -0.0240(14) -0.0008(12)
C42 0.0316(14) 0.0282(13) 0.0395(13) -0.0014(11) 0.0093(11) -0.0088(11)
C39 0.0263(13) 0.0384(15) 0.0397(14) -0.0059(12) 0.0039(11) -0.0043(12)
C40 0.0321(16) 0.064(2) 0.0550(18) -0.0128(16) -0.0116(14) -0.0034(15)
C43 0.070(2) 0.0320(15) 0.0460(16) 0.0145(13) -0.0310(16) -0.0161(15)

loop_
_atom_type_symbol
_atom_type_description
_atom_type_scat_dispersion_real
_atom_type_scat_dispersion_imag
_atom_type_scat_source
C C 0.0181 0.0091 'International Tables Vol C Tables 4.2.6.8 and 6.1.1.4'
H H 0.0000 0.0000 'International Tables Vol C Tables 4.2.6.8 and 6.1.1.4'
N N 0.0311 0.0180 'International Tables Vol C Tables 4.2.6.8 and 6.1.1.4'
O O 0.0492 0.0322 'International Tables Vol C Tables 4.2.6.8 and 6.1.1.4'
S S 0.3331 0.5567 'International Tables Vol C Tables 4.2.6.8 and 6.1.1.4'

loop_
_geom_angle_atom_site_label_1
_geom_angle_atom_site_label_2
_geom_angle_atom_site_label_3
_geom_angle
_geom_angle_site_symmetry_1
_geom_angle_site_symmetry_3
_geom_angle_publ_flag
C16 S17 C18 104.57(11) . . ?
C5 N4 C3 118.78(19) . . ?
C5 N4 H4 120.6 . . ?
C3 N4 H4 120.6 . . ?
C8 N7 C6 119.70(18) . . ?
C8 N7 H7 120.1 . . ?
C6 N7 H7 120.1 . . ?
C14 N13 C12 117.57(19) . . ?
C14 N13 H13 121.2 . . ?
C12 N13 H13 121.2 . . ?
C28 N27 C15 120.3(2) . . ?
C28 N27 H27 119.9 . . ?
C15 N27 H27 119.9 . . ?
C11 N10 C9 121.7(2) . . ?
C11 N10 H10 119.2 . . ?
C9 N10 H10 119.2 . . ?
H44A O44 H44B 108(4) . . ?
C31 N32 H32A 109.5 . . ?
C31 N32 H32B 122(2) . . ?
H32A N32 H32B 127.8 . . ?
O37 C8 N7 122.8(2) . . ?
O37 C8 C9 120.2(2) . . ?
N7 C8 C9 116.8(2) . . ?
C22 C21 C26 118.1(2) . . ?
C22 C21 C1 121.6(2) . . ?
C26 C21 C1 120.1(2) . . ?
O36 C14 N13 121.7(2) . . ?
O36 C14 C15 119.6(2) . . ?
N13 C14 C15 118.69(19) . . ?
O33 C31 N32 124.3(2) . . ?
O33 C31 C3 118.8(2) . . ?
N32 C31 C3 116.9(2) . . ?
N7 C6 C5 113.60(19) . . ?
N7 C6 C38 113.61(19) . . ?
C5 C6 C38 109.97(18) . . ?
N7 C6 H6 106.4 . . ?
C5 C6 H6 106.4 . . ?
C38 C6 H6 106.4 . . ?
O34 C5 N4 120.9(2) . . ?
O34 C5 C6 120.1(2) . . ?
N4 C5 C6 119.0(2) . . ?
C21 C1 C2 113.66(18) . . ?
C21 C1 C20 109.97(18) . . ?
C2 C1 C20 109.72(19) . . ?
C21 C1 H1 107.8 . . ?
C2 C1 H1 107.8 . . ?
C20 C1 H1 107.8 . . ?
N4 C3 C2 110.74(18) . . ?
N4 C3 C31 111.20(18) . . ?
C2 C3 C31 111.6(2) . . ?
N4 C3 H3 107.7 . . ?
C2 C3 H3 107.7 . . ?
C31 C3 H3 107.7 . . ?
N27 C15 C14 112.87(18) . . ?
N27 C15 C16 109.54(18) . . ?
C14 C15 C16 112.40(19) . . ?
N27 C15 H15 107.2 . . ?
C14 C15 H15 107.2 . . ?
C16 C15 H15 107.2 . . ?
C20 C19 C18 113.71(18) . . ?
C20 C19 H19A 108.8 . . ?
C18 C19 H19A 108.8 . . ?
C20 C19 H19B 108.8 . . ?
C18 C19 H19B 108.8 . . ?
H19A C19 H19B 107.7 . . ?
O35 C11 N10 123.0(2) . . ?
O35 C11 C12 121.1(3) . . ?
N10 C11 C12 115.9(2) . . ?
C3 C2 C1 112.80(19) . . ?
C3 C2 H2A 109.0 . . ?
C1 C2 H2A 109.0 . . ?
C3 C2 H2B 109.0 . . ?
C1 C2 H2B 109.0 . . ?
H2A C2 H2B 107.8 . . ?
C15 C16 S17 113.02(16) . . ?
C15 C16 H16A 109.0 . . ?
S17 C16 H16A 109.0 . . ?
C15 C16 H16B 109.0 . . ?
S17 C16 H16B 109.0 . . ?
H16A C16 H16B 107.8 . . ?
C23 C22 C21 121.5(2) . . ?
C23 C22 H22 119.3 . . ?
C21 C22 H22 119.3 . . ?
C25 C26 C21 121.0(2) . . ?
C25 C26 H26 119.5 . . ?
C21 C26 H26 119.5 . . ?
O29 C28 N27 121.2(2) . . ?
O29 C28 C30 121.8(2) . . ?
N27 C28 C30 116.9(2) . . ?
C19 C20 C1 114.0(2) . . ?
C19 C20 H20A 108.7 . . ?
C1 C20 H20A 108.7 . . ?
C19 C20 H20B 108.7 . . ?
C1 C20 H20B 108.7 . . ?
H20A C20 H20B 107.6 . . ?
N13 C12 C42 110.5(2) . . ?
N13 C12 C11 109.8(2) . . ?
C42 C12 C11 111.3(2) . . ?
N13 C12 H12 108.4 . . ?
C42 C12 H12 108.4 . . ?
C11 C12 H12 108.4 . . ?
C24 C25 C26 119.7(3) . . ?
C24 C25 H25 120.1 . . ?
C26 C25 H25 120.1 . . ?
C19 C18 S17 107.55(16) . . ?
C19 C18 H18A 110.2 . . ?
S17 C18 H18A 110.2 . . ?
C19 C18 H18B 110.2 . . ?
S17 C18 H18B 110.2 . . ?
H18A C18 H18B 108.5 . . ?
C25 C24 C23 120.0(2) . . ?
C25 C24 H24 120.0 . . ?
C23 C24 H24 120.0 . . ?
C41 C38 C39 111.3(2) . . ?
C41 C38 C6 112.5(2) . . ?
C39 C38 C6 112.20(19) . . ?
C41 C38 H38 106.8 . . ?
C39 C38 H38 106.8 . . ?
C6 C38 H38 106.8 . . ?
C24 C23 C22 119.6(2) . . ?
C24 C23 H23 120.2 . . ?
C22 C23 H23 120.2 . . ?
N10 C9 C8 111.9(2) . . ?
N10 C9 C43 110.0(2) . . ?
C8 C9 C43 110.1(2) . . ?
N10 C9 H9 108.2 . . ?
C8 C9 H9 108.2 . . ?
C43 C9 H9 108.2 . . ?
C38 C41 H41A 109.5 . . ?
C38 C41 H41B 109.5 . . ?
H41A C41 H41B 109.5 . . ?
C38 C41 H41C 109.5 . . ?
H41A C41 H41C 109.5 . . ?
H41B C41 H41C 109.5 . . ?
C28 C30 H30A 109.5 . . ?
C28 C30 H30B 109.5 . . ?
H30A C30 H30B 109.5 . . ?
C28 C30 H30C 109.5 . . ?
H30A C30 H30C 109.5 . . ?
H30B C30 H30C 109.5 . . ?
C12 C42 H42A 109.5 . . ?
C12 C42 H42B 109.5 . . ?
H42A C42 H42B 109.5 . . ?
C12 C42 H42C 109.5 . . ?
H42A C42 H42C 109.5 . . ?
H42B C42 H42C 109.5 . . ?
C40 C39 C38 114.5(2) . . ?
C40 C39 H39A 108.6 . . ?
C38 C39 H39A 108.6 . . ?
C40 C39 H39B 108.6 . . ?
C38 C39 H39B 108.6 . . ?
H39A C39 H39B 107.6 . . ?
C39 C40 H40A 109.5 . . ?
C39 C40 H40B 109.5 . . ?
H40A C40 H40B 109.5 . . ?
C39 C40 H40C 109.5 . . ?
H40A C40 H40C 109.5 . . ?
H40B C40 H40C 109.5 . . ?
C9 C43 H43A 109.5 . . ?
C9 C43 H43B 109.5 . . ?
H43A C43 H43B 109.5 . . ?
C9 C43 H43C 109.5 . . ?
H43A C43 H43C 109.5 . . ?
H43B C43 H43C 109.5 . . ?

loop_
_geom_bond_atom_site_label_1
_geom_bond_atom_site_label_2
_geom_bond_distance
_geom_bond_site_symmetry_2
_geom_bond_publ_flag
S17 C16 1.810(2) . ?
S17 C18 1.816(2) . ?
O36 C14 1.238(3) . ?
O37 C8 1.233(3) . ?
O33 C31 1.238(3) . ?
O34 C5 1.237(3) . ?
O35 C11 1.230(3) . ?
N4 C5 1.340(3) . ?
N4 C3 1.459(3) . ?
N4 H4 0.8800 . ?
N7 C8 1.347(3) . ?
N7 C6 1.452(3) . ?
N7 H7 0.8800 . ?
O29 C28 1.235(3) . ?
N13 C14 1.339(3) . ?
N13 C12 1.459(3) . ?
N13 H13 0.8800 . ?
N27 C28 1.343(3) . ?
N27 C15 1.459(3) . ?
N27 H27 0.8800 . ?
N10 C11 1.334(4) . ?
N10 C9 1.459(3) . ?
N10 H10 0.8800 . ?
O44 H44A 0.87(2) . ?
O44 H44B 0.90(2) . ?
N32 C31 1.329(3) . ?
N32 H32A 0.8400 . ?
N32 H32B 0.90(4) . ?
C8 C9 1.525(3) . ?
C21 C22 1.389(3) . ?
C21 C26 1.395(4) . ?
C21 C1 1.516(3) . ?
C14 C15 1.526(3) . ?
C31 C3 1.531(3) . ?
C6 C5 1.518(3) . ?
C6 C38 1.540(3) . ?
C6 H6 1.0000 . ?
C1 C2 1.540(3) . ?
C1 C20 1.544(3) . ?
C1 H1 1.0000 . ?
C3 C2 1.526(3) . ?
C3 H3 1.0000 . ?
C15 C16 1.533(3) . ?
C15 H15 1.0000 . ?
C19 C20 1.524(3) . ?
C19 C18 1.531(3) . ?
C19 H19A 0.9900 . ?
C19 H19B 0.9900 . ?
C11 C12 1.535(3) . ?
C2 H2A 0.9900 . ?
C2 H2B 0.9900 . ?
C16 H16A 0.9900 . ?
C16 H16B 0.9900 . ?
C22 C23 1.389(4) . ?
C22 H22 0.9500 . ?
C26 C25 1.394(4) . ?
C26 H26 0.9500 . ?
C28 C30 1.496(4) . ?
C20 H20A 0.9900 . ?
C20 H20B 0.9900 . ?
C12 C42 1.526(3) . ?
C12 H12 1.0000 . ?
C25 C24 1.386(4) . ?
C25 H25 0.9500 . ?
C18 H18A 0.9900 . ?
C18 H18B 0.9900 . ?
C24 C23 1.388(4) . ?
C24 H24 0.9500 . ?
C38 C41 1.527(3) . ?
C38 C39 1.531(4) . ?
C38 H38 1.0000 . ?
C23 H23 0.9500 . ?
C9 C43 1.540(5) . ?
C9 H9 1.0000 . ?
C41 H41A 0.9800 . ?
C41 H41B 0.9800 . ?
C41 H41C 0.9800 . ?
C30 H30A 0.9800 . ?
C30 H30B 0.9800 . ?
C30 H30C 0.9800 . ?
C42 H42A 0.9800 . ?
C42 H42B 0.9800 . ?
C42 H42C 0.9800 . ?
C39 C40 1.522(4) . ?
C39 H39A 0.9900 . ?
C39 H39B 0.9900 . ?
C40 H40A 0.9800 . ?
C40 H40B 0.9800 . ?
C40 H40C 0.9800 . ?
C43 H43A 0.9800 . ?
C43 H43B 0.9800 . ?
C43 H43C 0.9800 . ?

loop_
_geom_torsion_atom_site_label_1
_geom_torsion_atom_site_label_2
_geom_torsion_atom_site_label_3
_geom_torsion_atom_site_label_4
_geom_torsion
_geom_torsion_site_symmetry_1
_geom_torsion_site_symmetry_2
_geom_torsion_site_symmetry_3
_geom_torsion_site_symmetry_4
_geom_torsion_publ_flag
C6 N7 C8 O37 -2.7(4) . . . . ?
C6 N7 C8 C9 -178.4(2) . . . . ?
C12 N13 C14 O36 0.1(3) . . . . ?
C12 N13 C14 C15 179.79(19) . . . . ?
C8 N7 C6 C5 -90.1(3) . . . . ?
C8 N7 C6 C38 143.2(2) . . . . ?
C3 N4 C5 O34 1.1(3) . . . . ?
C3 N4 C5 C6 179.70(19) . . . . ?
N7 C6 C5 O34 152.7(2) . . . . ?
C38 C6 C5 O34 -78.7(3) . . . . ?
N7 C6 C5 N4 -25.9(3) . . . . ?
C38 C6 C5 N4 102.7(2) . . . . ?
C22 C21 C1 C2 -53.2(3) . . . . ?
C26 C21 C1 C2 131.4(2) . . . . ?
C22 C21 C1 C20 70.3(3) . . . . ?
C26 C21 C1 C20 -105.2(2) . . . . ?
C5 N4 C3 C2 169.0(2) . . . . ?
C5 N4 C3 C31 -66.3(3) . . . . ?
O33 C31 C3 N4 145.0(2) . . . . ?
N32 C31 C3 N4 -36.2(3) . . . . ?
O33 C31 C3 C2 -90.8(3) . . . . ?
N32 C31 C3 C2 88.0(3) . . . . ?
C28 N27 C15 C14 -67.6(3) . . . . ?
C28 N27 C15 C16 166.4(2) . . . . ?
O36 C14 C15 N27 116.1(2) . . . . ?
N13 C14 C15 N27 -63.6(3) . . . . ?
O36 C14 C15 C16 -119.4(2) . . . . ?
N13 C14 C15 C16 60.9(3) . . . . ?
C9 N10 C11 O35 1.6(4) . . . . ?
C9 N10 C11 C12 -178.6(2) . . . . ?
N4 C3 C2 C1 -68.8(2) . . . . ?
C31 C3 C2 C1 166.78(19) . . . . ?
C21 C1 C2 C3 -64.1(3) . . . . ?
C20 C1 C2 C3 172.31(19) . . . . ?
N27 C15 C16 S17 168.12(15) . . . . ?
C14 C15 C16 S17 41.8(2) . . . . ?
C18 S17 C16 C15 56.53(19) . . . . ?
C26 C21 C22 C23 -0.5(4) . . . . ?
C1 C21 C22 C23 -176.0(2) . . . . ?
C22 C21 C26 C25 -0.9(4) . . . . ?
C1 C21 C26 C25 174.7(2) . . . . ?
C15 N27 C28 O29 5.3(4) . . . . ?
C15 N27 C28 C30 -172.8(2) . . . . ?
C18 C19 C20 C1 67.6(3) . . . . ?
C21 C1 C20 C19 60.0(2) . . . . ?
C2 C1 C20 C19 -174.31(19) . . . . ?
C14 N13 C12 C42 174.8(2) . . . . ?
C14 N13 C12 C11 -62.1(3) . . . . ?
O35 C11 C12 N13 145.1(2) . . . . ?
N10 C11 C12 N13 -34.7(3) . . . . ?
O35 C11 C12 C42 -92.2(3) . . . . ?
N10 C11 C12 C42 88.0(3) . . . . ?
C21 C26 C25 C24 1.8(4) . . . . ?
C20 C19 C18 S17 77.3(2) . . . . ?
C16 S17 C18 C19 -166.35(14) . . . . ?
C26 C25 C24 C23 -1.2(4) . . . . ?
N7 C6 C38 C41 69.8(3) . . . . ?
C5 C6 C38 C41 -58.8(3) . . . . ?
N7 C6 C38 C39 -56.6(3) . . . . ?
C5 C6 C38 C39 174.8(2) . . . . ?
C25 C24 C23 C22 -0.2(4) . . . . ?
C21 C22 C23 C24 1.1(4) . . . . ?
C11 N10 C9 C8 -52.4(3) . . . . ?
C11 N10 C9 C43 -175.2(2) . . . . ?
O37 C8 C9 N10 136.9(3) . . . . ?
N7 C8 C9 N10 -47.3(3) . . . . ?
O37 C8 C9 C43 -100.4(3) . . . . ?
N7 C8 C9 C43 75.5(3) . . . . ?
C41 C38 C39 C40 174.2(2) . . . . ?
C6 C38 C39 C40 -58.7(3) . . . . ?
